data_1506354
loop_
_publ_author_name
'Deng, Bo-Liang'
'Hartman, Tracy L.'
'Buckheit, Jr, Robert W'
'Pannecouque, Christophe'
'De Clercq, Erik'
'Fanwick, Phillip E.'
'Cushman, Mark'

_publ_section_title
;
 Synthesis, anti-HIV activity, and metabolic stability of new
 alkenyldiarylmethane HIV-1 non-nucleoside reverse transcriptase
 inhibitors.
;
_journal_issue 19
_journal_name_full 'Journal of medicinal chemistry'
_journal_page_first 6140
_journal_page_last 6155
_journal_paper_doi 10.1021/jm050452s
_journal_volume 48
_journal_year 2005
_chemical_formula_moiety 'C9 H8 I1 N1 O2'
_chemical_formula_sum 'C9 H8 I N O2'
_chemical_formula_weight 289.07
_chemical_name_systematic ' ?'
_space_group_IT_number 14
_symmetry_cell_setting monoclinic
_symmetry_space_group_name_Hall '-P 2ybc'
_symmetry_space_group_name_H-M 'P 1 21/c 1'
_atom_type_scat_source 'International Tables for Crystallography (Vol C)'
_cell_angle_alpha 90.00
_cell_angle_beta 97.411(5)
_cell_angle_gamma 90.00
_cell_formula_units_Z 4
_cell_length_a 4.1515(5)
_cell_length_b 16.0162(12)
_cell_length_c 14.1406(11)
_cell_measurement_reflns_used 6370
_cell_measurement_temperature 150
_cell_measurement_theta_max 27
_cell_measurement_theta_min 2
_cell_volume 932.37(15)
_computing_cell_refinement DENZO/SCALEPACK_(Otwinowski,_1996)
_computing_data_collection Collect_(Nonius,_1998)
_computing_data_reduction DENZO/SCALEPACK_(Otwinowski,_1996)
_computing_molecular_graphics
;
    ORTEP (Johnson, 1976)
    PLATON (Spek, 1997)
;
_computing_structure_refinement SHELX97_(Sheldrick,_1997)
_computing_structure_solution PATTY_(DIRDIF99,_Beurskins,_1999)
_diffrn_ambient_temperature 150
_diffrn_measured_fraction_theta_full 0.9920
_diffrn_measured_fraction_theta_max 0.9830
_diffrn_measurement_device_type Nonius_KappaCCD
_diffrn_measurement_method \w
_diffrn_radiation_monochromator 'graphite 002'
_diffrn_radiation_type MO-K\a
_diffrn_radiation_wavelength 0.71073
_diffrn_reflns_av_R_equivalents 0.037
_diffrn_reflns_limit_h_max 5
_diffrn_reflns_limit_h_min 0
_diffrn_reflns_limit_k_max 21
_diffrn_reflns_limit_k_min 0
_diffrn_reflns_limit_l_max 18
_diffrn_reflns_limit_l_min -18
_diffrn_reflns_number 6370
_diffrn_reflns_theta_full 26.7
_diffrn_reflns_theta_max 27.87
_diffrn_reflns_theta_min 2.91
_exptl_absorpt_coefficient_mu 3.361
_exptl_absorpt_correction_T_max 0.7145
_exptl_absorpt_correction_T_min 0.6227
_exptl_absorpt_correction_type multi-scan_(Otwinowski_&_Minor,_1997
_exptl_crystal_colour colorless
_exptl_crystal_density_diffrn 2.06
_exptl_crystal_description needle
_exptl_crystal_F_000 552
_exptl_crystal_size_max 0.50
_exptl_crystal_size_mid 0.19
_exptl_crystal_size_min 0.10
_refine_diff_density_max 0.62
_refine_diff_density_min -1.58
_refine_ls_extinction_method none
_refine_ls_goodness_of_fit_ref 1.065
_refine_ls_hydrogen_treatment constr
_refine_ls_matrix_type full
_refine_ls_number_parameters 120
_refine_ls_number_reflns 2193
_refine_ls_number_restraints 0
_refine_ls_R_factor_all 0.037
_refine_ls_R_factor_gt 0.029
_refine_ls_shift/su_max 0.000
_refine_ls_structure_factor_coef Fsqd
_refine_ls_weighting_details '1/[\s^2^(Fo^2^)+(0.0384P)^2^+0.7511P] where P=(Fo^2^+2Fc^2^)/3  '
_refine_ls_weighting_scheme calc
_refine_ls_wR_factor_gt 0.071
_refine_ls_wR_factor_ref 0.074
_reflns_number_gt 1876
_reflns_number_total 2194
_reflns_threshold_expression >2.0\s(I)
_cod_data_source_file jm050452ssi20050511_101732.cif
_cod_data_source_block D266C
_cod_depositor_comments
;
The following automatic conversions were performed:

'_refine_ls_weighting_scheme' value 'calc ' changed to 'calc'
according to /home/saulius/struct/CIF-dictionaries/cif_core.dic
dictionary named 'cif_core.dic' version 2.4.1 from 2010-06-29.

Automatic conversion script
Id: cif_fix_values 1715 2011-07-08 13:25:40Z adriana 
;
_cod_original_formula_sum 'C9 H8 I1 N1 O2'
_cod_database_code 1506354

loop_
_symmetry_equiv_pos_as_xyz
'x, y, z'
'-x, y+1/2, -z+1/2'
'-x, -y, -z'
'x, -y+1/2, z+1/2'

loop_
_atom_site_label
_atom_site_type_symbol
_atom_site_fract_x
_atom_site_fract_y
_atom_site_fract_z
_atom_site_U_iso_or_equiv
_atom_site_adp_type
_atom_site_occupancy
_atom_site_symmetry_multiplicity
_atom_site_calc_flag
_atom_site_refinement_flags
I I 0.13598(5) 0.015574(14) 0.146758(15) 0.02426(10) Uani 1 1 d .
O(1) O 0.7149(7) 0.23773(17) -0.14568(18) 0.0320(6) Uani 1 1 d .
O(3) O 0.4482(6) 0.37270(15) 0.02141(17) 0.0264(5) Uani 1 1 d .
N(2) N 0.5729(10) 0.3527(2) -0.0647(2) 0.0382(8) Uani 1 1 d .
C(1) C 0.5976(8) 0.2684(2) -0.0791(2) 0.0248(7) Uani 1 1 d .
C(2) C 0.7114(9) 0.4215(2) -0.1093(3) 0.0316(8) Uani 1 1 d .
C(4) C 0.3708(8) 0.2959(2) 0.0569(2) 0.0204(6) Uani 1 1 d .
C(5) C 0.2285(8) 0.2864(2) 0.1394(2) 0.0205(6) Uani 1 1 d .
C(6) C 0.1668(7) 0.2035(2) 0.1626(2) 0.0211(7) Uani 1 1 d .
C(7) C 0.2479(8) 0.1371(2) 0.1059(2) 0.0207(6) Uani 1 1 d .
C(8) C 0.3909(8) 0.1490(2) 0.0237(2) 0.0207(6) Uani 1 1 d .
C(9) C 0.4505(8) 0.2309(2) 0.0004(2) 0.0203(6) Uani 1 1 d .
C(51) C 0.1435(9) 0.3592(2) 0.1988(3) 0.0266(7) Uani 1 1 d .
H(6) H 0.0676 0.1921 0.2181 0.025 Uiso 1 1 calc R
H(8) H 0.4448 0.1036 -0.0144 0.025 Uiso 1 1 calc R
H(2A) H 0.9021 0.4420 -0.0677 0.047 Uiso 1 1 calc R
H(2B) H 0.5505 0.4664 -0.1205 0.047 Uiso 1 1 calc R
H(2C) H 0.7765 0.4034 -0.1702 0.047 Uiso 1 1 calc R
H(51A) H 0.3428 0.3883 0.2252 0.040 Uiso 1 1 calc R
H(51B) H 0.0305 0.3389 0.2511 0.040 Uiso 1 1 calc R
H(51C) H 0.0020 0.3978 0.1589 0.040 Uiso 1 1 calc R

loop_
_atom_site_aniso_label
_atom_site_aniso_U_11
_atom_site_aniso_U_22
_atom_site_aniso_U_33
_atom_site_aniso_U_12
_atom_site_aniso_U_13
_atom_site_aniso_U_23
I 0.02646(14) 0.01909(15) 0.02765(14) -0.00255(8) 0.00507(9) 0.00184(8)
O(1) 0.0373(14) 0.0351(15) 0.0259(13) 0.0017(12) 0.0126(11) -0.0025(11)
O(3) 0.0396(14) 0.0205(12) 0.0214(11) -0.0020(10) 0.0128(10) 0.0005(9)
N(2) 0.068(2) 0.0222(16) 0.0301(17) -0.0032(16) 0.0289(17) 0.0001(13)
C(1) 0.0256(16) 0.0298(18) 0.0191(15) -0.0005(14) 0.0036(13) -0.0015(14)
C(2) 0.0344(19) 0.0300(19) 0.0316(18) -0.0021(16) 0.0094(15) 0.0088(16)
C(4) 0.0225(15) 0.0176(16) 0.0207(15) -0.0032(12) 0.0011(12) 0.0018(12)
C(5) 0.0220(15) 0.0217(16) 0.0178(14) -0.0007(13) 0.0026(12) -0.0008(12)
C(6) 0.0201(15) 0.0230(17) 0.0203(15) -0.0015(12) 0.0027(12) 0.0001(12)
C(7) 0.0216(15) 0.0163(15) 0.0239(16) -0.0022(12) 0.0016(12) 0.0003(12)
C(8) 0.0199(15) 0.0227(17) 0.0193(15) -0.0004(12) 0.0020(12) -0.0032(12)
C(9) 0.0211(15) 0.0236(16) 0.0160(14) 0.0008(13) 0.0011(12) -0.0019(12)
C(51) 0.0332(18) 0.0222(17) 0.0260(17) -0.0013(14) 0.0103(14) -0.0045(14)

loop_
_atom_type_symbol
_atom_type_radius_bond
I 1.33
O 0.73
N 0.75
C 0.77
H 0.32

loop_
_geom_angle_atom_site_label_1
_geom_angle_atom_site_label_2
_geom_angle_atom_site_label_3
_geom_angle
C(4) O(3) N(2) 103.8(2)
C(1) N(2) O(3) 113.1(3)
C(1) N(2) C(2) 130.7(3)
O(3) N(2) C(2) 114.7(3)
O(1) C(1) N(2) 123.9(3)
O(1) C(1) C(9) 132.1(4)
N(2) C(1) C(9) 104.0(3)
C(9) C(4) C(5) 124.6(3)
C(9) C(4) O(3) 112.2(3)
C(5) C(4) O(3) 123.2(3)
C(4) C(5) C(6) 114.4(3)
C(4) C(5) C(51) 122.9(3)
C(6) C(5) C(51) 122.7(3)
C(7) C(6) C(5) 121.5(3)
C(8) C(7) C(6) 122.5(3)
C(8) C(7) I 119.5(2)
C(6) C(7) I 118.0(2)
C(9) C(8) C(7) 116.1(3)
C(4) C(9) C(8) 120.9(3)
C(4) C(9) C(1) 106.8(3)
C(8) C(9) C(1) 132.3(3)

loop_
_geom_bond_atom_site_label_1
_geom_bond_atom_site_label_2
_geom_bond_distance
I C(7) 2.100(3)
O(1) C(1) 1.218(4)
O(3) C(4) 1.382(4)
O(3) N(2) 1.420(3)
N(2) C(1) 1.371(5)
N(2) C(2) 1.427(5)
C(1) C(9) 1.475(4)
C(4) C(9) 1.378(4)
C(4) C(5) 1.382(4)
C(5) C(6) 1.399(5)
C(5) C(51) 1.506(4)
C(6) C(7) 1.399(5)
C(7) C(8) 1.384(4)
C(8) C(9) 1.382(5)

loop_
_geom_torsion_atom_site_label_1
_geom_torsion_atom_site_label_2
_geom_torsion_atom_site_label_3
_geom_torsion_atom_site_label_4
_geom_torsion
C(4) O(3) N(2) C(1) -4.6(4)
C(4) O(3) N(2) C(2) -172.1(3)
O(3) N(2) C(1) O(1) -175.8(4)
C(2) N(2) C(1) O(1) -10.9(7)
O(3) N(2) C(1) C(9) 5.0(4)
C(2) N(2) C(1) C(9) 169.9(4)
N(2) O(3) C(4) C(9) 2.2(4)
N(2) O(3) C(4) C(5) -177.5(3)
C(9) C(4) C(5) C(6) -0.3(5)
O(3) C(4) C(5) C(6) 179.4(3)
C(9) C(4) C(5) C(51) -179.6(3)
O(3) C(4) C(5) C(51) 0.0(5)
C(4) C(5) C(6) C(7) 0.5(5)
C(51) C(5) C(6) C(7) 179.9(3)
C(5) C(6) C(7) C(8) -0.5(5)
C(5) C(6) C(7) I -179.0(2)
C(6) C(7) C(8) C(9) 0.1(5)
I C(7) C(8) C(9) 178.6(2)
C(5) C(4) C(9) C(8) 0.0(5)
O(3) C(4) C(9) C(8) -179.8(3)
C(5) C(4) C(9) C(1) -179.6(3)
O(3) C(4) C(9) C(1) 0.7(4)
C(7) C(8) C(9) C(4) 0.1(5)
C(7) C(8) C(9) C(1) 179.6(3)
O(1) C(1) C(9) C(4) 177.5(4)
N(2) C(1) C(9) C(4) -3.4(4)
O(1) C(1) C(9) C(8) -1.9(7)
N(2) C(1) C(9) C(8) 177.1(4)

loop_
_cod_related_entry_id
_cod_related_entry_database
_cod_related_entry_code
1 ChemSpider 9718595
